data_2300451
loop_
_publ_author_name
'Schreyer, Martin'
'Guo, Liangfeng'
'Thirunahari, Satyanarayana'
'Gao, Feng'
'Garland, Marc'

_publ_section_title
;
 Simultaneous determination of several crystal structures from powder
 mixtures: the combination of powder X-ray diffraction, band-target
 entropy minimization and Rietveld methods
;
_journal_coeditor_code to5064
_journal_issue 2
_journal_name_full 'Journal of Applied Crystallography'
_journal_page_first 659
_journal_page_last 667
_journal_paper_doi 10.1107/S1600576714003379
_journal_volume 47
_journal_year 2014
_chemical_formula_analytical 'C12 H18 N2 O3 S'
_chemical_formula_iupac 'C12 H18 N2 O3 S'
_chemical_formula_moiety 'C12 H18 N2 O3 S'
_chemical_formula_structural 'C12 H18 N2 O3 S'
_chemical_formula_sum 'C12 H18 N2 O3 S'
_chemical_formula_weight 270.35
_chemical_name_common 'tolbutamide IL'
_chemical_name_systematic N-[(butylamino)carbonyl]-4-methylbenzenesulfonamide
_space_group_crystal_system orthorhombic
_space_group_IT_number 33
_space_group_name_Hall 'P 2c -2n'
_space_group_name_H-M_alt 'P n a 21'
_symmetry_space_group_name_Hall 'P 2c -2n'
_symmetry_space_group_name_H-M 'P n a 21'
_cell_angle_alpha 90
_cell_angle_beta 90
_cell_angle_gamma 90
_cell_formula_units_Z 4
_cell_length_a 20.31875(69)
_cell_length_b 7.84999(12)
_cell_length_c 9.10539(42)
_cell_measurement_temperature 298
_cell_volume 1452.33(9)
_computing_cell_refinement 'Topas v4.2 (Bruker AXS GmbH, 2009)'
_computing_data_collection unknown
_computing_data_reduction 'Topas v4.2 (Bruker AXS GmbH, 2009)'
_computing_molecular_graphics 'Diamond 3.1f'
_computing_publication_material CSD
_computing_structure_refinement 'Topas v4.2 (Bruker AXS GmbH, 2009)'
_computing_structure_solution 'PowderSolve / Materials Studio (Accelrys)'
_diffrn_ambient_temperature 298
_diffrn_detector Vantec
_diffrn_detector_type 'gas filled PSD'
_diffrn_measurement_device_type 'Bruker D8'
_diffrn_radiation_monochromator none
_diffrn_radiation_type 'Cu K\a'
_diffrn_radiation_wavelength 1.54180
_diffrn_source 'sealed X-ray tube'
_diffrn_source_target Cu
_exptl_absorpt_coefficient_mu 2.016
_exptl_crystal_density_diffrn 1.237
_exptl_crystal_F_000 576
_pd_char_colour colourless
_pd_meas_2theta_range_inc 0.0167
_pd_meas_2theta_range_max 50
_pd_meas_2theta_range_min 5
_pd_meas_number_of_points 2695
_pd_meas_scan_method step
_pd_proc_2theta_range_inc 0.0167
_pd_proc_2theta_range_max 50
_pd_proc_2theta_range_min 5
_pd_proc_ls_background_function 'Chebychev of order 2 + 1/X'
_pd_proc_ls_pref_orient_corr 'spherical harmonics order 4'
_pd_proc_ls_profile_function 'fundamental parameter'
_pd_proc_ls_prof_R_factor 0.083
_pd_proc_ls_prof_wR_expected 0.042
_pd_proc_ls_prof_wR_factor 0.122
_refine_ls_goodness_of_fit_all 2.88
_refine_ls_hydrogen_treatment noref
_refine_ls_matrix_type fullcycle
_refine_ls_number_constraints 0
_refine_ls_number_parameters 22
_refine_ls_number_restraints 0
_refine_ls_R_I_factor 0.054
_refine_ls_shift/su_max .01
_refine_ls_structure_factor_coef Inet
_refine_ls_weighting_details 1/[Y~i~+\s(Y~i~)]
_refine_ls_weighting_scheme sigma
_cod_data_source_file to5064sup1.cif
_cod_data_source_block Tolbutamide_IL
_cod_original_cell_volume 1452.33(14)
_cod_database_code 2300451

loop_
_symmetry_equiv_pos_site_id
_symmetry_equiv_pos_as_xyz
1 x,y,z
2 -x,-y,z+1/2
3 x+1/2,-y+1/2,z
4 -x+1/2,y+1/2,z+1/2

loop_
_atom_site_label
_atom_site_type_symbol
_atom_site_symmetry_multiplicity
_atom_site_fract_x
_atom_site_fract_y
_atom_site_fract_z
_atom_site_occupancy
_atom_site_U_iso_or_equiv
S1 S 4 -0.602193(16) 1.66603(50) -0.3007(93) 1 0.1929(3)
O1 O 4 -0.61777(15) 1.78619(65) -0.4183(95) 1 0.1929(3)
O2 O 4 -0.61207(22) 1.70686(30) -0.1466(94) 1 0.1929(3)
O3 O 4 -0.48988(21) 1.41621(73) -0.4773(83) 1 0.1929(3)
N1 N 4 -0.52116275(71) 1.62232(53) -0.3163(87) 1 0.1929(3)
N2 N 4 -0.45944(12) 1.38522(44) -0.2369(80) 1 0.1929(3)
C1 C 4 -0.644414(33) 1.47048(54) -0.3389(94) 1 0.1929(3)
C2 C 4 -0.488327(43) 1.46632(58) -0.3511(83) 1 0.1929(3)
C3 C 4 -0.626423(75) 1.32351(44) -0.2631(91) 1 0.1929(3)
C4 C 4 -0.69403(18) 1.46711(66) -0.4445(97) 1 0.1929(3)
C5 C 4 -0.658537(35) 1.17149(47) -0.2946(92) 1 0.1929(3)
C6 C 4 -0.72552(22) 1.31378(69) -0.4745(98) 1 0.1929(3)
C7 C 4 -0.409863(40) 1.25371(38) -0.2617(76) 1 0.1929(3)
C8 C 4 -0.70819(11) 1.16375(60) -0.4010(95) 1 0.1929(3)
C9 C 4 -0.44859(19) 1.0544(10) -0.266(11) 1 0.1929(3)
C10 C 4 -0.74164(16) 0.99737(63) -0.4368(96) 1 0.1929(3)
C11 C 4 -0.40588(90) 0.92120(10) -0.221(10) 1 0.1929(3)
C12 C 4 -0.382622(92) 0.8152(12) -0.353(10) 1 0.1929(3)
H1 H 4 -0.491978(78) 1.70188(46) -0.2577(86) 1 0.1929(3)
H2 H 4 -0.58887(19) 1.32938(34) -0.1789(89) 1 0.1929(3)
H3 H 4 -0.70841(26) 1.58305(73) -0.5001(99) 1 0.1929(3)
H4 H 4 -0.47583(16) 1.41013(11) -0.1347(82) 1 0.1929(3)
H5 H 4 -0.64504(12) 1.05717(40) -0.2349(90) 1 0.1929(3)
H6 H 4 -0.76451(33) 1.31097(79) -0.556(10) 1 0.1929(3)
H7 H 4 -0.3923(12) 1.2613(20) -0.3620(65) 1 0.1929(3)
H8 H 4 -0.38213(38) 1.2389(11) -0.1705(64) 1 0.1929(3)
H9 H 4 -0.47368(93) 1.0375(31) -0.375(12) 1 0.1929(3)
H10 H 4 -0.49731(87) 1.0577(11) -0.189(13) 1 0.1929(3)
H11 H 4 -0.71519(27) 0.93023(75) -0.5241(93) 1 0.1929(3)
H12 H 4 -0.79203(21) 1.01753(67) -0.4747(99) 1 0.1929(3)
H13 H 4 -0.743134(26) 0.91312(51) -0.3414(95) 1 0.1929(3)
H14 H 4 -0.3586(11) 0.9863(11) -0.1750(79) 1 0.1929(3)
H15 H 4 -0.4243(18) 0.84846(17) -0.137(12) 1 0.1929(3)
H16 H 4 -0.34791(67) 0.71629(14) -0.3190(94) 1 0.1929(3)
H17 H 4 -0.35912(84) 0.8902(16) -0.4395(85) 1 0.1929(3)
H18 H 4 -0.42550(14) 0.7519(25) -0.401(12) 1 0.1929(3)

loop_
_atom_type_symbol
_atom_type_scat_source
C 'D. Waasmaier & A. Kirfel. Acta Cryst. (1995). A51, 416-413'
H 'D. Waasmaier & A. Kirfel. Acta Cryst. (1995). A51, 416-413'
N 'D. Waasmaier & A. Kirfel. Acta Cryst. (1995). A51, 416-413'
O 'D. Waasmaier & A. Kirfel. Acta Cryst. (1995). A51, 416-413'
S 'D. Waasmaier & A. Kirfel. Acta Cryst. (1995). A51, 416-413'

loop_
_geom_angle_atom_site_label_1
_geom_angle_atom_site_label_2
_geom_angle_atom_site_label_3
_geom_angle
O1 S1 O2 122(3)
O1 S1 N1 106(4)
O1 S1 C1 108(5)
O2 S1 N1 105(4)
O2 S1 C1 108(4)
N1 S1 C1 106.0(13)
S1 N1 C2 130.4(11)
C2 N2 C7 121(6)
S1 C1 C3 119(4)
S1 C1 C4 120(3)
C3 C1 C4 121(2)
O3 C2 N1 118(5)
O3 C2 N2 126(2)
N1 C2 N2 116(6)
C1 C3 C5 119(5)
C1 C3 H2 120(2)
C5 C3 H2 121(4)
C1 C4 C6 119(4)
C1 C4 H3 120(3)
C6 C4 H3 121(6)
C3 C5 C8 121(4)
C3 C5 H5 119(6)
C8 C5 H5 120(3)
C4 C6 C8 121(5)
C4 C6 H6 119(4)
C8 C6 H6 120(2)
N2 C7 H7 111(4)
N2 C7 H8 110(5)
H7 C7 H8 125(3)
C5 C8 C6 118(2)
C5 C8 C10 121(4)
C6 C8 C10 121(5)
C8 C10 H11 111(3)
C8 C10 H12 111.4(11)
C8 C10 H13 111(7)
H11 C10 H12 107(8)
H11 C10 H13 107(4)
H12 C10 H13 108(5)
C9 C11 C12 111(7)
C9 C11 H15 114(4)
C12 C11 H15 113(4)
C11 C12 H16 111(8)
C11 C12 H17 114(3)
C11 C12 H18 108(5)
H16 C12 H17 108(4)
H16 C12 H18 108(2)
H17 C12 H18 108(9)

loop_
_geom_bond_atom_site_label_1
_geom_bond_atom_site_label_2
_geom_bond_distance
S1 O1 1.46(9)
S1 O2 1.45(12)
S1 N1 1.687(10)
S1 C1 1.79(2)
O3 C2 1.21(10)
N1 C2 1.43(2)
N2 C2 1.35(8)
N2 C7 1.459(16)
C1 C3 1.39(6)
C1 C4 1.39(8)
C3 C5 1.39(2)
C3 H2 1.08(8)
C4 C6 1.39(3)
C4 H3 1.08(6)
C5 C8 1.40(8)
C5 H5 1.08(6)
C6 C8 1.40(6)
C6 H6 1.09(9)
C7 H7 0.98(9)
C7 H8 1.01(7)
C8 C10 1.51(3)
C9 C11 1.42(4)
C10 H11 1.09(9)
C10 H12 1.09(4)
C10 H13 1.09(10)
C11 C12 1.54(10)
C11 H15 1.02(11)
C12 H16 1.09(4)
C12 H17 1.09(9)
C12 H18 1.09(6)

loop_
_geom_hbond_atom_site_label_D
_geom_hbond_atom_site_label_H
_geom_hbond_atom_site_label_A
_geom_hbond_site_symmetry_A
_geom_hbond_distance_DH
_geom_hbond_distance_HA
_geom_hbond_distance_DA
_geom_hbond_angle_DHA
N1 H1 C11 1_565 1.01(6) 2.48(2) 3.43(3) 156(7)
N2 H4 O3 2_485 1.01(10) 2.10(7) 3.01(8) 150(3)
C7 H8 O1 2_485 1.01(7) 2.30(10) 3.19(11) 146(3)
C10 H11 O1 1_545 1.09(9) 2.47(5) 3.017(9) 109(6)
C12 H18 N1 1_545 1.09(6) 2.33(5) 3.215(14) 137(9)
